data_4020542
loop_
_publ_author_name
'Philippe James'
'Fran\,cois-Xavier Felpin'
'Yannick Landais'
'Kurt Schenk'

_publ_section_title
;
 Free-Radical-5-exo-Trig Cyclization of Chiral
 3-Silylhepta-1,6-dienes: Concise Approach to the
 A-B-C Ring Core of Hexacyclinic Acid
;
_journal_name_full 'Journal of Organic Chemistry'
_journal_page_first 7985
_journal_page_last 7995
_journal_paper_doi 10.1021/jo051062g
_journal_volume 70
_journal_year 2005
_chemical_formula_sum 'C19 H28 O2 S'
_chemical_formula_weight 320.47
_space_group_IT_number 4
_symmetry_cell_setting monoclinic
_symmetry_space_group_name_Hall 'P 2yb'
_symmetry_space_group_name_H-M 'P 1 21 1'
_cell_angle_alpha 90.00
_cell_angle_beta 97.62(3)
_cell_angle_gamma 90.00
_cell_formula_units_Z 2
_cell_length_a 5.9478(12)
_cell_length_b 8.3754(17)
_cell_length_c 17.855(4)
_cell_measurement_temperature 293(2)
_cell_volume 881.6(3)
_diffrn_ambient_temperature 293(2)
_exptl_crystal_density_diffrn 1.207
_cod_original_sg_symbol_H-M 'P 21'
_cod_database_code 4020542

loop_
_symmetry_equiv_pos_as_xyz
'x, y, z'
'-x, y+1/2, -z'

loop_
_atom_site_label
_atom_site_type_symbol
_atom_site_fract_x
_atom_site_fract_y
_atom_site_fract_z
_atom_site_U_iso_or_equiv
_atom_site_adp_type
_atom_site_occupancy
_atom_site_symmetry_multiplicity
_atom_site_calc_flag
_atom_site_refinement_flags
_atom_site_disorder_assembly
_atom_site_disorder_group
S1 S -0.5514(5) -0.3133(3) -0.16508(13) 0.0285(8) Uani 1 1 d . . .
O1 O -0.548(3) -0.4773(14) -0.1920(6) 0.052(3) Uani 1 1 d . . .
C3 C -0.7554(18) -0.0792(14) -0.3629(5) 0.0209(19) Uani 1 1 d . . .
H3A H -0.9084 -0.0472 -0.3544 0.025 Uiso 1 1 calc R . .
C4 C -0.608(2) 0.0723(15) -0.3549(7) 0.028(2) Uani 1 1 d . . .
C5 C -0.7797(16) -0.3699(12) -0.3535(6) 0.0199(19) Uani 1 1 d . . .
H5A H -0.6963 -0.4660 -0.3349 0.024 Uiso 1 1 calc R . .
C6 C -1.1287(19) -0.5008(17) -0.3155(8) 0.034(3) Uani 1 1 d . . .
H6A H -1.0394 -0.5749 -0.2864 0.040 Uiso 1 1 calc R . .
H6B H -1.2858 -0.5049 -0.3182 0.040 Uiso 1 1 calc R . .
C7 C -1.034(2) -0.3914(18) -0.3525(7) 0.039(3) Uani 1 1 d . . .
H7A H -1.1298 -0.3198 -0.3809 0.047 Uiso 1 1 calc R . .
C8 C -0.668(2) -0.314(2) -0.0762(7) 0.036(3) Uani 1 1 d . . .
C9 C -0.775(3) -0.1481(19) -0.4426(7) 0.039(3) Uani 1 1 d . . .
H9A H -0.6619 -0.1010 -0.4703 0.047 Uiso 1 1 calc R . .
H9B H -0.9242 -0.1266 -0.4698 0.047 Uiso 1 1 calc R . .
C11 C -0.929(3) -0.335(3) 0.1350(8) 0.052(4) Uani 1 1 d . . .
H11A H -1.0655 -0.3972 0.1313 0.078 Uiso 1 1 calc R . .
H11B H -0.9598 -0.2281 0.1503 0.078 Uiso 1 1 calc R . .
H11C H -0.8157 -0.3821 0.1716 0.078 Uiso 1 1 calc R . .
C12 C -0.867(3) -0.397(2) -0.0715(8) 0.046(4) Uani 1 1 d . . .
H12A H -0.9444 -0.4468 -0.1140 0.056 Uiso 1 1 calc R . .
C13 C -0.547(2) -0.2313(18) -0.0166(6) 0.032(2) Uani 1 1 d . . .
H13A H -0.4136 -0.1761 -0.0211 0.039 Uiso 1 1 calc R . .
O2 O -0.3400(14) -0.227(2) -0.1571(5) 0.052(4) Uani 1 1 d . . .
C15 C -0.945(3) -0.4059(17) -0.0040(7) 0.038(3) Uani 1 1 d . . .
H15A H -1.0751 -0.4658 -0.0002 0.046 Uiso 1 1 calc R . .
C16 C -0.843(2) -0.3306(18) 0.0580(7) 0.035(3) Uani 1 1 d . . .
C17 C -0.6861(19) -0.2212(13) -0.3090(5) 0.0225(19) Uani 1 1 d . . .
H17A H -0.5205 -0.2287 -0.3046 0.027 Uiso 1 1 calc R . .
C18 C -0.642(3) -0.238(3) 0.0509(7) 0.048(4) Uani 1 1 d . . .
H18A H -0.5730 -0.1818 0.0925 0.057 Uiso 1 1 calc R . .
C19 C -0.616(2) 0.1547(12) -0.2750(7) 0.028(2) Uani 1 1 d . . .
H19A H -0.5237 0.2490 -0.2713 0.042 Uiso 1 1 calc R . .
H19B H -0.5601 0.0817 -0.2355 0.042 Uiso 1 1 calc R . .
H19C H -0.7699 0.1832 -0.2700 0.042 Uiso 1 1 calc R . .
C20 C -0.745(3) -0.2095(16) -0.2282(8) 0.040(3) Uani 1 1 d . . .
H20A H -0.8954 -0.2524 -0.2266 0.048 Uiso 1 1 calc R . .
H20B H -0.7456 -0.0982 -0.2133 0.048 Uiso 1 1 calc R . .
C21 C -0.705(2) 0.2025(15) -0.4136(6) 0.032(2) Uani 1 1 d . . .
H21A H -0.7043 0.1620 -0.4639 0.048 Uiso 1 1 calc R . .
H21B H -0.6114 0.2964 -0.4070 0.048 Uiso 1 1 calc R . .
H21C H -0.8569 0.2290 -0.4059 0.048 Uiso 1 1 calc R . .
C22 C -0.736(3) -0.330(2) -0.4337(6) 0.041(3) Uani 1 1 d . . .
H22A H -0.8403 -0.3880 -0.4704 0.050 Uiso 1 1 calc R . .
H22B H -0.5821 -0.3574 -0.4408 0.050 Uiso 1 1 calc R . .
C30 C -0.369(2) 0.043(2) -0.3645(9) 0.041(3) Uani 1 1 d . . .
H30A H -0.3623 -0.0063 -0.4127 0.061 Uiso 1 1 calc R . .
H30B H -0.3018 -0.0270 -0.3251 0.061 Uiso 1 1 calc R . .
H30C H -0.2884 0.1421 -0.3619 0.061 Uiso 1 1 calc R . .

loop_
_atom_site_aniso_label
_atom_site_aniso_U_11
_atom_site_aniso_U_22
_atom_site_aniso_U_33
_atom_site_aniso_U_23
_atom_site_aniso_U_13
_atom_site_aniso_U_12
S1 0.0311(13) 0.0314(15) 0.0228(10) 0.0030(10) 0.0034(8) 0.0120(12)
O1 0.089(9) 0.032(5) 0.041(5) 0.011(4) 0.031(6) 0.037(6)
C3 0.021(4) 0.024(5) 0.017(4) 0.002(3) 0.000(3) -0.001(4)
C4 0.026(5) 0.019(5) 0.035(5) 0.011(4) -0.005(4) -0.004(4)
C5 0.019(4) 0.014(4) 0.031(4) -0.001(3) 0.015(4) 0.007(3)
C6 0.019(5) 0.039(7) 0.048(6) -0.003(5) 0.024(5) -0.009(5)
C7 0.044(7) 0.037(7) 0.033(5) -0.010(5) -0.006(5) 0.031(6)
C8 0.029(5) 0.041(7) 0.037(5) -0.015(6) 0.001(4) -0.025(6)
C9 0.059(8) 0.036(7) 0.022(5) 0.004(5) 0.001(5) 0.008(7)
C11 0.050(7) 0.077(13) 0.034(6) -0.009(8) 0.026(5) 0.006(9)
C12 0.040(7) 0.064(10) 0.041(7) -0.006(7) 0.031(6) -0.018(7)
C13 0.030(5) 0.037(7) 0.028(5) -0.008(5) -0.003(4) -0.003(5)
O2 0.012(3) 0.117(11) 0.028(4) 0.008(5) 0.004(3) -0.008(5)
C15 0.062(9) 0.028(6) 0.026(5) 0.001(4) 0.012(5) 0.008(6)
C16 0.042(6) 0.029(6) 0.036(5) 0.012(5) 0.010(4) -0.003(6)
C17 0.033(5) 0.015(5) 0.019(4) 0.006(3) 0.005(4) -0.002(4)
C18 0.041(7) 0.074(12) 0.029(5) -0.013(6) 0.010(5) -0.019(8)
C19 0.040(6) 0.010(5) 0.033(5) 0.002(3) -0.002(4) -0.001(4)
C20 0.061(8) 0.019(5) 0.041(6) -0.019(5) 0.009(6) 0.016(6)
C21 0.044(6) 0.019(5) 0.031(4) -0.001(4) 0.002(4) -0.017(5)
C22 0.052(7) 0.048(8) 0.025(5) 0.008(6) 0.009(4) -0.011(7)
C30 0.035(6) 0.042(8) 0.043(7) 0.008(6) 0.000(5) -0.009(6)

loop_
_geom_bond_atom_site_label_1
_geom_bond_atom_site_label_2
_geom_bond_distance
_geom_bond_site_symmetry_2
_geom_bond_publ_flag
S1 O1 1.457(12) . ?
S1 O2 1.439(11) . ?
S1 C20 1.733(16) . ?
S1 C8 1.815(12) . ?
C3 C9 1.526(16) . ?
C3 C4 1.537(16) . ?
C3 C17 1.551(14) . ?
C4 C30 1.474(18) . ?
C4 C21 1.568(17) . ?
C4 C19 1.592(18) . ?
C5 C7 1.525(18) . ?
C5 C22 1.526(14) . ?
C5 C17 1.541(15) . ?
C6 C7 1.30(2) . ?
C8 C13 1.389(15) . ?
C8 C12 1.385(16) . ?
C9 C22 1.55(2) . ?
C11 C16 1.530(15) . ?
C12 C15 1.352(16) . ?
C13 C18 1.397(17) . ?
C15 C16 1.35(2) . ?
C16 C18 1.443(19) . ?
C17 C20 1.531(15) . ?

loop_
_cod_related_entry_id
_cod_related_entry_database
_cod_related_entry_code
1 ChemSpider 21176390
